data_2205571
loop_
_publ_author_name
'Twamley, Brendan'

_publ_section_title
;
 Bis(\m-4-nitropyridine
 <i>N</i>-oxide-\k^2^<i>O</i>:<i>O</i>)bis[dibromocopper(II)]
;
_journal_issue 4
_journal_name_full 'Acta Crystallographica Section E'
_journal_page_first m619
_journal_page_last m621
_journal_paper_doi 10.1107/S1600536805005441
_journal_volume 61
_journal_year 2005
_chemical_formula_iupac '[Cu2 Br4 (C5 H4 N2 O3)2]'
_chemical_formula_moiety 'C10 H8 Br4 Cu2 N4 O6'
_chemical_formula_sum 'C10 H8 Br4 Cu2 N4 O6'
_chemical_formula_weight 726.92
_chemical_name_common Cu2Br4(mu-O-Py-NO2)2
_chemical_name_systematic
;
Bis(\m-4-nitropyridine N-oxide-\k^2^O:O)bis[bromocopper(II)]
;
_space_group_IT_number 61
_symmetry_cell_setting orthorhombic
_symmetry_space_group_name_Hall '-P 2ac 2ab'
_symmetry_space_group_name_H-M 'P b c a'
_atom_sites_solution_hydrogens geom
_atom_sites_solution_primary direct
_atom_sites_solution_secondary difmap
_audit_creation_method SHELXL-97
_cell_angle_alpha 90.00
_cell_angle_beta 90.00
_cell_angle_gamma 90.00
_cell_formula_units_Z 4
_cell_length_a 10.044(2)
_cell_length_b 7.2816(15)
_cell_length_c 25.006(5)
_cell_measurement_reflns_used 5682
_cell_measurement_temperature 297(2)
_cell_measurement_theta_max 27.04
_cell_measurement_theta_min 2.60
_cell_volume 1828.8(6)
_computing_cell_refinement 'SAINT-Plus (Bruker, 2001)'
_computing_data_collection 'SMART (Bruker, 2001)'
_computing_data_reduction SAINT-PLus
_computing_molecular_graphics 'XP in SHELXTL'
_computing_publication_material 'XCIF in SHELXTL'
_computing_structure_refinement 'XL in SHELXTL'
_computing_structure_solution 'XS in SHELXTL (Bruker, 2001)'
_diffrn_ambient_temperature 297(2)
_diffrn_detector_area_resol_mean 8.3
_diffrn_measured_fraction_theta_full 0.999
_diffrn_measured_fraction_theta_max 0.999
_diffrn_measurement_device_type 'Bruker--Siemens SMART APEX'
_diffrn_measurement_method \w
_diffrn_radiation_monochromator graphite
_diffrn_radiation_source 'normal-focus sealed tube'
_diffrn_radiation_type MoK\a
_diffrn_radiation_wavelength 0.71073
_diffrn_reflns_av_R_equivalents 0.0795
_diffrn_reflns_av_sigmaI/netI 0.0515
_diffrn_reflns_limit_h_max 12
_diffrn_reflns_limit_h_min -12
_diffrn_reflns_limit_k_max 8
_diffrn_reflns_limit_k_min -8
_diffrn_reflns_limit_l_max 30
_diffrn_reflns_limit_l_min -30
_diffrn_reflns_number 24047
_diffrn_reflns_theta_full 25.24
_diffrn_reflns_theta_max 25.24
_diffrn_reflns_theta_min 1.63
_diffrn_standards_number 0
_exptl_absorpt_coefficient_mu 11.100
_exptl_absorpt_correction_T_max 0.898
_exptl_absorpt_correction_T_min 0.081
_exptl_absorpt_correction_type multi-scan
_exptl_absorpt_process_details '(SADABS; Bruker, 2001)'
_exptl_crystal_colour red
_exptl_crystal_density_diffrn 2.640
_exptl_crystal_density_method 'not measured'
_exptl_crystal_description plate
_exptl_crystal_F_000 1368
_exptl_crystal_size_max 0.44
_exptl_crystal_size_mid 0.15
_exptl_crystal_size_min 0.01
_refine_diff_density_max 1.920
_refine_diff_density_min -0.624
_refine_ls_extinction_method none
_refine_ls_goodness_of_fit_ref 1.073
_refine_ls_hydrogen_treatment constr
_refine_ls_matrix_type full
_refine_ls_number_parameters 118
_refine_ls_number_reflns 1654
_refine_ls_number_restraints 0
_refine_ls_restrained_S_all 1.073
_refine_ls_R_factor_all 0.0542
_refine_ls_R_factor_gt 0.0443
_refine_ls_shift/su_max 0.000
_refine_ls_shift/su_mean 0.000
_refine_ls_structure_factor_coef Fsqd
_refine_ls_weighting_details 'calc w = 1/[\s^2^(Fo^2^)+(0.0511P)^2^+9.3212P] where P = (Fo^2^+2Fc^2^)/3'
_refine_ls_weighting_scheme calc
_refine_ls_wR_factor_gt 0.1074
_refine_ls_wR_factor_ref 0.1142
_reflns_number_gt 1400
_reflns_number_total 1654
_reflns_threshold_expression I>2\s(I)
_cod_data_source_file om6228.cif
_cod_data_source_block I
_cod_depositor_comments
;
The following automatic conversions were performed:
'_symmetry_cell_setting' value 'Orthorhombic' changed to 'orthorhombic'
according to '/home/saulius/struct/CIF-dictionaries/cif_core.dic'
dictionary named 'cif_core.dic' version 2.4.1 from 2010-06-29.

Automatic conversion script
Id: cif_fix_enum 1527 2010-12-29 10:47:43Z saulius 

The following automatic conversions were performed:

'_symmetry_cell_setting' value 'Orthorhombic' changed to
'orthorhombic' according to
/home/saulius/struct/CIF-dictionaries/cif_core.dic dictionary named
'cif_core.dic' version 2.4.1 from 2010-06-29.

Automatic conversion script
Id: cif_fix_values 1715 2011-07-08 13:25:40Z adriana 
;
_cod_original_cell_volume 1828.9(6)
_cod_database_code 2205571
_cod_database_fobs_code 2205571

loop_
_symmetry_equiv_pos_as_xyz
'x, y, z'
'-x+1/2, -y, z+1/2'
'-x, y+1/2, -z+1/2'
'x+1/2, -y+1/2, -z'
'-x, -y, -z'
'x-1/2, y, -z-1/2'
'x, -y-1/2, z-1/2'
'-x-1/2, y-1/2, z'

loop_
_atom_site_label
_atom_site_fract_x
_atom_site_fract_y
_atom_site_fract_z
_atom_site_U_iso_or_equiv
_atom_site_adp_type
_atom_site_calc_flag
_atom_site_refinement_flags
_atom_site_occupancy
_atom_site_type_symbol
Br1 0.17741(6) 0.93850(9) 0.49303(3) 0.0350(2) Uani d . 1 Br
Br2 0.04457(8) 0.73415(11) 0.37618(3) 0.0431(3) Uani d . 1 Br
C2 0.1531(6) 0.6974(9) 0.6077(3) 0.0299(14) Uani d . 1 C
H2A 0.2289 0.6552 0.5902 0.036 Uiso calc R 1 H
C3 0.1637(7) 0.7895(9) 0.6555(3) 0.0326(15) Uani d . 1 C
H3A 0.2464 0.8136 0.6708 0.039 Uiso calc R 1 H
C4 0.0477(6) 0.8448(9) 0.6800(3) 0.0275(14) Uani d . 1 C
C5 -0.0750(6) 0.8129(9) 0.6581(3) 0.0311(15) Uani d . 1 C
H5A -0.1520 0.8500 0.6756 0.037 Uiso calc R 1 H
C6 -0.0817(6) 0.7257(9) 0.6101(3) 0.0287(14) Uani d . 1 C
H6A -0.1637 0.7057 0.5938 0.034 Uiso calc R 1 H
Cu1 0.05929(8) 0.67615(11) 0.46713(3) 0.0293(3) Uani d . 1 Cu
N1 0.0306(5) 0.6687(7) 0.5863(2) 0.0239(11) Uani d . 1 N
N2 0.0571(7) 0.9501(10) 0.7304(2) 0.0470(17) Uani d . 1 N
O1 0.0232(4) 0.5780(6) 0.53961(17) 0.0274(10) Uani d . 1 O
O2 -0.0443(6) 0.9811(11) 0.7538(3) 0.074(2) Uani d . 1 O
O3 0.1644(6) 0.9959(12) 0.7455(3) 0.084(2) Uani d . 1 O

loop_
_atom_site_aniso_label
_atom_site_aniso_U_11
_atom_site_aniso_U_22
_atom_site_aniso_U_33
_atom_site_aniso_U_12
_atom_site_aniso_U_13
_atom_site_aniso_U_23
Br1 0.0302(4) 0.0301(4) 0.0448(4) -0.0101(3) 0.0044(3) -0.0073(3)
Br2 0.0592(5) 0.0346(4) 0.0354(4) -0.0096(3) -0.0068(3) 0.0072(3)
C2 0.022(3) 0.034(4) 0.033(4) 0.000(3) 0.002(3) -0.002(3)
C3 0.029(4) 0.033(4) 0.036(4) -0.007(3) -0.008(3) -0.001(3)
C4 0.033(3) 0.024(3) 0.026(3) 0.001(3) 0.000(3) -0.001(3)
C5 0.029(3) 0.032(4) 0.033(4) 0.004(3) 0.003(3) -0.003(3)
C6 0.027(3) 0.025(3) 0.034(4) -0.001(3) -0.001(3) 0.003(3)
Cu1 0.0313(5) 0.0269(5) 0.0299(5) -0.0102(3) 0.0004(3) -0.0016(3)
N1 0.024(3) 0.021(3) 0.026(3) -0.006(2) 0.001(2) -0.001(2)
N2 0.049(4) 0.063(5) 0.029(3) -0.005(3) -0.001(3) -0.010(3)
O1 0.031(2) 0.029(2) 0.023(2) -0.0069(19) 0.0018(18) -0.0049(18)
O2 0.054(4) 0.114(6) 0.053(4) 0.003(4) 0.006(3) -0.046(4)
O3 0.054(4) 0.128(7) 0.068(5) -0.017(4) -0.008(3) -0.054(5)

loop_
_atom_type_symbol
_atom_type_description
_atom_type_scat_dispersion_real
_atom_type_scat_dispersion_imag
_atom_type_scat_source
C C 0.0033 0.0016 'International Tables Vol C Tables 4.2.6.8 and6.1.1.4'
H H 0.0000 0.0000 'International Tables Vol C Tables 4.2.6.8 and6.1.1.4'
N N 0.0061 0.0033 'International Tables Vol C Tables 4.2.6.8 and6.1.1.4'
O O 0.0106 0.0060 'International Tables Vol C Tables 4.2.6.8 and6.1.1.4'
Cu Cu 0.3201 1.2651 'International Tables Vol C Tables 4.2.6.8 and6.1.1.4'
Br Br -0.2901 2.4595 'International Tables Vol C Tables 4.2.6.8 and6.1.1.4'

loop_
_geom_angle_atom_site_label_1
_geom_angle_atom_site_label_2
_geom_angle_atom_site_label_3
_geom_angle_site_symmetry_1
_geom_angle_site_symmetry_3
_geom_angle
_geom_angle_publ_flag
N1 C2 C3 . . 119.2(6) ?
N1 C2 H2A . . 120.4 ?
C3 C2 H2A . . 120.4 ?
C2 C3 C4 . . 117.6(6) ?
C2 C3 H3A . . 121.2 ?
C4 C3 H3A . . 121.2 ?
C5 C4 C3 . . 122.3(6) ?
C5 C4 N2 . . 119.2(6) ?
C3 C4 N2 . . 118.5(6) ?
C6 C5 C4 . . 118.6(6) ?
C6 C5 H5A . . 120.7 ?
C4 C5 H5A . . 120.7 ?
N1 C6 C5 . . 119.6(6) ?
N1 C6 H6A . . 120.2 ?
C5 C6 H6A . . 120.2 ?
O1 Cu1 O1 . 5_566 70.92(19) yes
O1 Cu1 Br2 . . 162.07(13) yes
O1 Cu1 Br2 5_566 . 93.35(12) yes
O1 Cu1 Br1 . . 97.70(13) yes
O1 Cu1 Br1 5_566 . 166.38(13) yes
Br2 Cu1 Br1 . . 98.93(4) yes
O1 Cu1 Br1 . 8_655 76.86(13) yes
O1 Cu1 Br1 5_566 8_655 82.11(13) yes
Br2 Cu1 Br1 . 8_655 110.31(4) yes
Br1 Cu1 Br1 . 8_655 88.09(3) yes
O1 Cu1 Br1 . 5_576 84.98(13) yes
O1 Cu1 Br1 5_566 5_576 115.93(13) yes
Br2 Cu1 Br1 . 5_576 94.74(4) yes
Br1 Cu1 Br1 . 5_576 69.07(3) yes
Br1 Cu1 Br1 8_655 5_576 148.65(3) yes
C6 N1 O1 . . 119.5(5) ?
C6 N1 C2 . . 122.7(5) ?
O1 N1 C2 . . 117.9(5) ?
O3 N2 O2 . . 124.2(7) ?
O3 N2 C4 . . 118.3(6) ?
O2 N2 C4 . . 117.4(6) ?
N1 O1 Cu1 . . 127.4(4) ?
N1 O1 Cu1 . 5_566 122.8(3) ?
Cu1 O1 Cu1 . 5_566 109.08(19) yes

loop_
_geom_bond_atom_site_label_1
_geom_bond_atom_site_label_2
_geom_bond_site_symmetry_2
_geom_bond_distance
_geom_bond_publ_flag
Br1 Cu1 . 2.3403(10) yes
Br2 Cu1 . 2.3178(11) yes
C2 N1 . 1.358(8) ?
C2 C3 . 1.376(10) ?
C2 H2A . 0.9300 ?
C3 C4 . 1.377(9) ?
C3 H3A . 0.9300 ?
C4 C5 . 1.369(9) ?
C4 N2 . 1.477(9) ?
C5 C6 . 1.359(9) ?
C5 H5A . 0.9300 ?
C6 N1 . 1.341(8) ?
C6 H6A . 0.9300 ?
Cu1 O1 . 1.982(4) yes
Cu1 O1 5_566 2.034(4) yes
Cu1 Br1 8_655 3.2261(11) yes
Cu1 Br1 5_576 3.8103(12) yes
N1 O1 . 1.343(6) ?
N2 O3 . 1.190(8) ?
N2 O2 . 1.196(8) ?
O1 Cu1 5_566 2.034(4) ?

loop_
_geom_hbond_atom_site_label_D
_geom_hbond_atom_site_label_H
_geom_hbond_atom_site_label_A
_geom_hbond_site_symmetry_A
_geom_hbond_distance_DH
_geom_hbond_distance_HA
_geom_hbond_distance_DA
_geom_hbond_angle_DHA
C6 H6A Br1 4_466 0.93 2.89 3.733(7) 151
C6 H6A Br2 4_466 0.93 3.06 3.781(7) 136
C2 H2A Br1 8_655 0.93 3.05 3.830(7) 143
